data_2211833
loop_
_publ_author_name
'Hu, Zhi-Qiang'
'Zheng, Lei'
'Li, Chang-Jin'
'Chang, Jun-Biao'

_publ_section_title
;
 Methyl 7-(4-chlorobenzoyloxy)-1,3-benzodioxole-5-carboxylate
;
_journal_coeditor_code HB2227
_journal_issue 1
_journal_name_full 'Acta Crystallographica Section E'
_journal_page_first o156
_journal_page_last o157
_journal_paper_doi 10.1107/S160053680605197X
_journal_volume 63
_journal_year 2007
_chemical_formula_iupac 'C16 H11 Cl O6'
_chemical_formula_moiety 'C16 H11 Cl O6'
_chemical_formula_sum 'C16 H11 Cl O6'
_chemical_formula_weight 334.70
_chemical_melting_point .387E-305
_chemical_name_systematic
;
Methyl 7-(4-chlorobenzoyloxy)-1,3-benzodioxole-5-carboxylate
;
_space_group_IT_number 14
_symmetry_cell_setting monoclinic
_symmetry_space_group_name_Hall '-P 2yn'
_symmetry_space_group_name_H-M 'P 1 21/n 1'
_atom_sites_solution_hydrogens geom
_atom_sites_solution_primary direct
_atom_sites_solution_secondary difmap
_cell_angle_alpha 90.00
_cell_angle_beta 95.879(7)
_cell_angle_gamma 90.00
_cell_formula_units_Z 4
_cell_length_a 12.240(5)
_cell_length_b 6.618(3)
_cell_length_c 18.471(8)
_cell_measurement_reflns_used 1349
_cell_measurement_temperature 294(2)
_cell_measurement_theta_max 23.64
_cell_measurement_theta_min 3.27
_cell_volume 1488.4(11)
_computing_cell_refinement 'SAINT (Bruker, 1997)'
_computing_data_collection 'SMART (Bruker, 1997)'
_computing_data_reduction SAINT
_computing_molecular_graphics 'SHELXTL (Bruker, 1997)'
_computing_publication_material SHELXTL
_computing_structure_refinement 'SHELXL97 (Sheldrick, 1997)'
_computing_structure_solution 'SHELXS97 (Sheldrick, 1997)'
_diffrn_ambient_temperature 294(2)
_diffrn_measured_fraction_theta_full 0.998
_diffrn_measured_fraction_theta_max 0.998
_diffrn_measurement_device_type 'Bruker SMART 1000 CCD area-detector'
_diffrn_measurement_method \w
_diffrn_radiation_monochromator graphite
_diffrn_radiation_source 'fine-focus sealed tube'
_diffrn_radiation_type MoK\a
_diffrn_radiation_wavelength 0.71073
_diffrn_reflns_av_R_equivalents 0.0426
_diffrn_reflns_av_sigmaI/netI 0.0576
_diffrn_reflns_limit_h_max 14
_diffrn_reflns_limit_h_min -10
_diffrn_reflns_limit_k_max 3
_diffrn_reflns_limit_k_min -7
_diffrn_reflns_limit_l_max 21
_diffrn_reflns_limit_l_min -21
_diffrn_reflns_number 5956
_diffrn_reflns_theta_full 25.02
_diffrn_reflns_theta_max 25.02
_diffrn_reflns_theta_min 1.91
_exptl_absorpt_coefficient_mu 0.286
_exptl_absorpt_correction_T_max 0.9611
_exptl_absorpt_correction_T_min 0.9345
_exptl_absorpt_correction_type multi-scan
_exptl_absorpt_process_details '(SADABS; Sheldrick, 1996)'
_exptl_crystal_colour colourless
_exptl_crystal_density_diffrn 1.494
_exptl_crystal_density_method 'not measured'
_exptl_crystal_description block
_exptl_crystal_F_000 688
_exptl_crystal_size_max 0.24
_exptl_crystal_size_mid 0.20
_exptl_crystal_size_min 0.14
_refine_diff_density_max 0.177
_refine_diff_density_min -0.188
_refine_ls_extinction_method none
_refine_ls_goodness_of_fit_ref 1.004
_refine_ls_hydrogen_treatment constr
_refine_ls_matrix_type full
_refine_ls_number_parameters 209
_refine_ls_number_reflns 2625
_refine_ls_number_restraints 0
_refine_ls_restrained_S_all 1.004
_refine_ls_R_factor_all 0.0955
_refine_ls_R_factor_gt 0.0432
_refine_ls_shift/su_max 0.003
_refine_ls_shift/su_mean 0.000
_refine_ls_structure_factor_coef Fsqd
_refine_ls_weighting_details 'calc w = 1/[\s^2^(Fo^2^)+(0.0491P)^2^+0.1924P] where P=(Fo^2^+2Fc^2^)/3'
_refine_ls_weighting_scheme calc
_refine_ls_wR_factor_gt 0.0956
_refine_ls_wR_factor_ref 0.1185
_reflns_number_gt 1494
_reflns_number_total 2625
_reflns_threshold_expression I>2\s(I)
_cod_data_source_file hb2227.cif
_cod_data_source_block I
_cod_depositor_comments
;
The following automatic conversions were performed:
'_symmetry_cell_setting' value 'Monoclinic' changed to 'monoclinic'
according to '/home/saulius/struct/CIF-dictionaries/cif_core.dic'
dictionary named 'cif_core.dic' version 2.4.1 from 2010-06-29.

Automatic conversion script
Id: cif_fix_enum 1527 2010-12-29 10:47:43Z saulius 

The following automatic conversions were performed:

'_symmetry_cell_setting' value 'Monoclinic' changed to 'monoclinic'
according to /home/saulius/struct/CIF-dictionaries/cif_core.dic
dictionary named 'cif_core.dic' version 2.4.1 from 2010-06-29.

Automatic conversion script
Id: cif_fix_values 1715 2011-07-08 13:25:40Z adriana 
;
_cod_original_cell_volume 1488.3(11)
_cod_original_sg_symbol_H-M 'P 21/n'
_cod_database_code 2211833
_cod_database_fobs_code 2211833

loop_
_symmetry_equiv_pos_as_xyz
'x, y, z'
'-x+1/2, y+1/2, -z+1/2'
'-x, -y, -z'
'x-1/2, -y-1/2, z-1/2'

loop_
_atom_site_type_symbol
_atom_site_label
_atom_site_fract_x
_atom_site_fract_y
_atom_site_fract_z
_atom_site_U_iso_or_equiv
_atom_site_adp_type
_atom_site_calc_flag
_atom_site_refinement_flags
_atom_site_occupancy
Cl Cl1 0.38584(8) 1.06935(14) 1.12418(5) 0.0853(4) Uani d . 1
O O1 -0.08106(16) -0.2577(3) 0.91705(11) 0.0616(6) Uani d . 1
O O2 -0.11543(17) -0.3449(3) 0.80019(10) 0.0654(6) Uani d . 1
O O3 0.11086(17) 0.1418(3) 0.66590(10) 0.0608(6) Uani d . 1
O O4 0.17457(16) 0.3920(3) 0.74724(11) 0.0627(6) Uani d . 1
O O5 0.13236(15) 0.3991(3) 0.90012(10) 0.0523(5) Uani d . 1
O O6 0.29061(16) 0.2322(3) 0.92636(12) 0.0676(6) Uani d . 1
C C1 -0.1828(3) -0.5103(5) 0.82046(18) 0.0784(11) Uani d . 1
H H1A -0.1391 -0.6006 0.8521 0.118 Uiso calc R 1
H H1B -0.2120 -0.5817 0.7775 0.118 Uiso calc R 1
H H1C -0.2421 -0.4585 0.8452 0.118 Uiso calc R 1
C C2 -0.0690(2) -0.2298(4) 0.85420(16) 0.0488(7) Uani d . 1
C C3 -0.0034(2) -0.0646(4) 0.82650(14) 0.0437(7) Uani d . 1
C C4 0.0181(2) -0.0575(4) 0.75377(14) 0.0477(7) Uani d . 1
H H4 -0.0083 -0.1564 0.7207 0.057 Uiso calc R 1
C C5 0.0793(2) 0.1004(4) 0.73341(14) 0.0456(7) Uani d . 1
C C6 0.1808(3) 0.3136(5) 0.67526(16) 0.0673(9) Uani d . 1
H H6A 0.1575 0.4157 0.6393 0.081 Uiso calc R 1
H H6B 0.2558 0.2755 0.6691 0.081 Uiso calc R 1
C C7 0.1176(2) 0.2494(4) 0.78097(14) 0.0448(7) Uani d . 1
C C8 0.0969(2) 0.2431(4) 0.85271(15) 0.0458(7) Uani d . 1
C C9 0.0362(2) 0.0837(4) 0.87499(14) 0.0459(7) Uani d . 1
H H9 0.0217 0.0757 0.9233 0.055 Uiso calc R 1
C C10 0.2346(2) 0.3763(4) 0.93570(14) 0.0445(7) Uani d . 1
C C11 0.2660(2) 0.5473(4) 0.98403(13) 0.0400(6) Uani d . 1
C C12 0.3705(2) 0.5448(4) 1.02112(14) 0.0493(7) Uani d . 1
H H12 0.4157 0.4333 1.0170 0.059 Uiso calc R 1
C C13 0.4077(2) 0.7050(5) 1.06382(15) 0.0548(8) Uani d . 1
H H13 0.4782 0.7040 1.0880 0.066 Uiso calc R 1
C C14 0.3395(3) 0.8666(4) 1.07026(14) 0.0510(8) Uani d . 1
C C15 0.2345(2) 0.8708(4) 1.03524(15) 0.0520(8) Uani d . 1
H H15 0.1889 0.9811 1.0406 0.062 Uiso calc R 1
C C16 0.1980(2) 0.7096(4) 0.99215(14) 0.0470(7) Uani d . 1
H H16 0.1271 0.7105 0.9685 0.056 Uiso calc R 1

loop_
_atom_site_aniso_label
_atom_site_aniso_U_11
_atom_site_aniso_U_22
_atom_site_aniso_U_33
_atom_site_aniso_U_12
_atom_site_aniso_U_13
_atom_site_aniso_U_23
Cl1 0.1036(7) 0.0689(6) 0.0792(6) -0.0138(5) -0.0104(5) -0.0264(5)
O1 0.0680(14) 0.0677(15) 0.0511(12) -0.0057(11) 0.0161(11) 0.0040(11)
O2 0.0771(15) 0.0627(14) 0.0571(12) -0.0302(12) 0.0105(11) -0.0039(11)
O3 0.0776(15) 0.0624(14) 0.0444(11) -0.0170(12) 0.0161(10) -0.0022(10)
O4 0.0727(14) 0.0534(14) 0.0648(13) -0.0178(11) 0.0206(11) -0.0056(11)
O5 0.0465(12) 0.0522(13) 0.0572(12) 0.0022(9) -0.0004(10) -0.0195(10)
O6 0.0619(14) 0.0560(14) 0.0826(15) 0.0122(12) -0.0043(12) -0.0222(12)
C1 0.086(2) 0.067(2) 0.086(2) -0.030(2) 0.023(2) 0.0018(19)
C2 0.0445(17) 0.0520(19) 0.0506(18) 0.0010(14) 0.0082(15) -0.0020(16)
C3 0.0435(16) 0.0443(17) 0.0435(16) -0.0018(13) 0.0063(13) -0.0006(14)
C4 0.0513(17) 0.0459(18) 0.0453(16) -0.0051(14) 0.0027(14) -0.0070(14)
C5 0.0487(17) 0.0497(19) 0.0389(15) -0.0016(15) 0.0067(13) -0.0007(14)
C6 0.080(2) 0.065(2) 0.060(2) -0.0194(19) 0.0195(18) 0.0004(17)
C7 0.0437(16) 0.0417(18) 0.0495(17) -0.0027(14) 0.0081(14) -0.0019(14)
C8 0.0421(16) 0.0461(18) 0.0488(17) -0.0014(14) 0.0031(14) -0.0136(15)
C9 0.0423(16) 0.0544(19) 0.0416(15) -0.0003(14) 0.0068(13) -0.0054(15)
C10 0.0451(18) 0.0467(19) 0.0429(16) -0.0024(15) 0.0104(14) -0.0009(14)
C11 0.0426(16) 0.0420(17) 0.0368(14) -0.0027(13) 0.0106(13) -0.0039(13)
C12 0.0454(17) 0.0544(19) 0.0487(16) 0.0034(14) 0.0082(14) -0.0050(15)
C13 0.0489(18) 0.065(2) 0.0489(17) -0.0062(17) -0.0008(15) -0.0059(16)
C14 0.064(2) 0.049(2) 0.0402(15) -0.0088(16) 0.0063(15) -0.0054(14)
C15 0.061(2) 0.0418(18) 0.0528(17) 0.0057(15) 0.0053(16) -0.0055(15)
C16 0.0488(17) 0.0480(19) 0.0437(15) 0.0008(15) 0.0025(14) -0.0019(14)

loop_
_atom_type_symbol
_atom_type_description
_atom_type_scat_dispersion_real
_atom_type_scat_dispersion_imag
_atom_type_scat_source
C C 0.0033 0.0016 'International Tables Vol C Tables 4.2.6.8 and 6.1.1.4'
H H 0.0000 0.0000 'International Tables Vol C Tables 4.2.6.8 and 6.1.1.4'
O O 0.0106 0.0060 'International Tables Vol C Tables 4.2.6.8 and 6.1.1.4'
Cl Cl 0.1484 0.1585 'International Tables Vol C Tables 4.2.6.8 and 6.1.1.4'

loop_
_geom_angle_atom_site_label_1
_geom_angle_atom_site_label_2
_geom_angle_atom_site_label_3
_geom_angle
C2 O2 C1 116.7(2)
C5 O3 C6 105.7(2)
C7 O4 C6 104.6(2)
C10 O5 C8 115.7(2)
O2 C1 H1A 109.5
O2 C1 H1B 109.5
H1A C1 H1B 109.5
O2 C1 H1C 109.5
H1A C1 H1C 109.5
H1B C1 H1C 109.5
O1 C2 O2 123.4(3)
O1 C2 C3 125.0(3)
O2 C2 C3 111.6(2)
C9 C3 C4 120.8(3)
C9 C3 C2 117.9(2)
C4 C3 C2 121.4(2)
C5 C4 C3 117.1(2)
C5 C4 H4 121.5
C3 C4 H4 121.5
C4 C5 O3 128.3(2)
C4 C5 C7 122.5(3)
O3 C5 C7 109.3(2)
O3 C6 O4 108.2(2)
O3 C6 H6A 110.1
O4 C6 H6A 110.1
O3 C6 H6B 110.1
O4 C6 H6B 110.1
H6A C6 H6B 108.4
O4 C7 C5 111.2(2)
O4 C7 C8 128.0(2)
C5 C7 C8 120.8(3)
C7 C8 C9 118.0(2)
C7 C8 O5 120.5(3)
C9 C8 O5 121.5(2)
C8 C9 C3 120.9(2)
C8 C9 H9 119.5
C3 C9 H9 119.5
O6 C10 O5 122.0(2)
O6 C10 C11 125.7(3)
O5 C10 C11 112.3(2)
C16 C11 C12 119.5(2)
C16 C11 C10 122.9(2)
C12 C11 C10 117.5(2)
C13 C12 C11 120.7(3)
C13 C12 H12 119.7
C11 C12 H12 119.7
C14 C13 C12 118.9(3)
C14 C13 H13 120.5
C12 C13 H13 120.5
C13 C14 C15 121.5(3)
C13 C14 Cl1 119.2(2)
C15 C14 Cl1 119.3(2)
C16 C15 C14 119.2(3)
C16 C15 H15 120.4
C14 C15 H15 120.4
C11 C16 C15 120.2(3)
C11 C16 H16 119.9
C15 C16 H16 119.9

loop_
_geom_bond_atom_site_label_1
_geom_bond_atom_site_label_2
_geom_bond_distance
Cl1 C14 1.732(3)
O1 C2 1.199(3)
O2 C2 1.335(3)
O2 C1 1.442(3)
O3 C5 1.370(3)
O3 C6 1.422(3)
O4 C7 1.362(3)
O4 C6 1.436(3)
O5 C10 1.361(3)
O5 C8 1.394(3)
O6 C10 1.198(3)
C1 H1A 0.9600
C1 H1B 0.9600
C1 H1C 0.9600
C2 C3 1.479(4)
C3 C9 1.383(4)
C3 C4 1.396(4)
C4 C5 1.362(4)
C4 H4 0.9300
C5 C7 1.371(4)
C6 H6A 0.9700
C6 H6B 0.9700
C7 C8 1.375(4)
C8 C9 1.377(4)
C9 H9 0.9300
C10 C11 1.468(4)
C11 C16 1.377(4)
C11 C12 1.387(4)
C12 C13 1.371(4)
C12 H12 0.9300
C13 C14 1.369(4)
C13 H13 0.9300
C14 C15 1.378(4)
C15 C16 1.378(4)
C15 H15 0.9300
C16 H16 0.9300

loop_
_geom_torsion_atom_site_label_1
_geom_torsion_atom_site_label_2
_geom_torsion_atom_site_label_3
_geom_torsion_atom_site_label_4
_geom_torsion
C1 O2 C2 O1 -0.2(4)
C1 O2 C2 C3 -179.3(2)
O1 C2 C3 C9 -8.4(4)
O2 C2 C3 C9 170.8(2)
O1 C2 C3 C4 171.7(3)
O2 C2 C3 C4 -9.2(4)
C9 C3 C4 C5 0.1(4)
C2 C3 C4 C5 -180.0(2)
C3 C4 C5 O3 -179.6(2)
C3 C4 C5 C7 -1.0(4)
C6 O3 C5 C4 -175.3(3)
C6 O3 C5 C7 5.9(3)
C5 O3 C6 O4 -9.6(3)
C7 O4 C6 O3 9.5(3)
C6 O4 C7 C5 -5.9(3)
C6 O4 C7 C8 174.1(3)
C4 C5 C7 O4 -178.8(2)
O3 C5 C7 O4 0.0(3)
C4 C5 C7 C8 1.3(4)
O3 C5 C7 C8 -179.9(2)
O4 C7 C8 C9 179.5(2)
C5 C7 C8 C9 -0.5(4)
O4 C7 C8 O5 2.6(4)
C5 C7 C8 O5 -177.5(2)
C10 O5 C8 C7 -89.9(3)
C10 O5 C8 C9 93.2(3)
C7 C8 C9 C3 -0.4(4)
O5 C8 C9 C3 176.5(2)
C4 C3 C9 C8 0.6(4)
C2 C3 C9 C8 -179.3(2)
C8 O5 C10 O6 0.5(4)
C8 O5 C10 C11 179.6(2)
O6 C10 C11 C16 179.6(3)
O5 C10 C11 C16 0.6(3)
O6 C10 C11 C12 1.5(4)
O5 C10 C11 C12 -177.5(2)
C16 C11 C12 C13 -2.1(4)
C10 C11 C12 C13 176.1(3)
C11 C12 C13 C14 1.0(4)
C12 C13 C14 C15 0.4(4)
C12 C13 C14 Cl1 179.9(2)
C13 C14 C15 C16 -0.7(4)
Cl1 C14 C15 C16 179.8(2)
C12 C11 C16 C15 1.8(4)
C10 C11 C16 C15 -176.4(2)
C14 C15 C16 C11 -0.4(4)

loop_
_cod_related_entry_id
_cod_related_entry_database
_cod_related_entry_code
1 ChemSpider 21125667
